data_7134118
loop_
_publ_author_name
'Keller, Willi'
'Ballmann, Joachim'
'Fanfrl\'ik, Jind\<rich'
'Hnyk, Drahom\'ir'

_publ_section_title
;
 The synthesis and structural aspects of the perbromo-functionalised
 thiaboranes closo-SBnBrn (n = 5, 9, 11): the solid-state structure of the
 octahedral closo-SB5Br5, governed by strong dihalogen contacts
;
_journal_name_full 'Chemical Communications'
_journal_paper_doi 10.1039/D4CC06334A
_journal_year 2025
_chemical_formula_moiety 'B5 Br5 S'
_chemical_formula_sum 'B5 Br5 S'
_chemical_formula_weight 485.66
_chemical_properties_physical 'air-sensitive, moisture-sensitive,Air-sensitive,Moisture-sensitive'
_space_group_crystal_system monoclinic
_space_group_IT_number 14
_space_group_name_Hall '-P 2ybc'
_space_group_name_H-M_alt 'P 1 21/c 1'
_atom_sites_solution_primary dual
_audit_creation_date 2024-12-03
_audit_creation_method
;
Olex2 1.5
(compiled 2023.08.24 svn.re1ec1418 for OlexSys, GUI svn.r6817)
;
_audit_update_record
;
2024-11-16 deposited with the CCDC.	2025-01-06 downloaded from the CCDC.
;
_cell_angle_alpha 90
_cell_angle_beta 90.0170(10)
_cell_angle_gamma 90
_cell_formula_units_Z 12
_cell_length_a 18.6919(2)
_cell_length_b 12.52450(10)
_cell_length_c 13.22370(10)
_cell_measurement_reflns_used 26296
_cell_measurement_temperature 120(2)
_cell_measurement_theta_max 33.7710
_cell_measurement_theta_min 3.0640
_cell_volume 3095.76(5)
_computing_cell_refinement 'CrysAlisPro 1.171.42.51a (Rigaku OD, 2022)'
_computing_data_collection 'CrysAlisPro 1.171.42.51a (Rigaku OD, 2022)'
_computing_data_reduction 'CrysAlisPro 1.171.42.51a (Rigaku OD, 2022)'
_computing_molecular_graphics 'Olex2 1.5 (Dolomanov et al., 2009)'
_computing_publication_material 'Olex2 1.5 (Dolomanov et al., 2009)'
_computing_structure_refinement 'SHELXL 2019/3 (Sheldrick, 2015)'
_computing_structure_solution 'SHELXT 2018/2 (Sheldrick, 2018)'
_diffrn_ambient_environment N~2~
_diffrn_ambient_temperature 120.0(10)
_diffrn_detector 'CCD plate'
_diffrn_detector_area_resol_mean 7.9621
_diffrn_detector_type Eos
_diffrn_measured_fraction_theta_full 0.999
_diffrn_measured_fraction_theta_max 0.971
_diffrn_measurement_details
;
List of Runs (angles in degrees, time in seconds):

  # Type    Start    End  Width  t~exp~   \w     \q     \k     \f   Frames
#--------------------------------------------------------------------------
  1  \w    -52.00  28.00   0.50   30.00    --  -30.00  57.00-120.00  160
  2  \w    -18.00   8.00   0.50   30.00    --  -30.00-100.00  39.54   52
  3  \w    -99.00 -73.00   0.50   30.00    --  -30.00 -57.00-150.00   52
  4  \w    -49.00  -9.00   0.50   30.00    --  -30.00 -57.00-150.00   80
  5  \w    -35.00  48.00   0.50   30.00    --   31.72 -57.00  60.00  166
  6  \w     10.00  37.00   0.50   30.00    --   31.72  57.00 -30.00   54
  7  \w     15.00  44.00   0.50   30.00    --   31.72 -57.00 150.00   58
  8  \w     22.00  93.00   0.50   30.00    --   31.72  38.00-180.00  142
  9  \w    -19.00  75.00   0.50   30.00    --   31.72 -99.00  30.00  188
 10  \w      5.00  49.00   0.50   30.00    --   31.72  38.00 -60.00   88
 11  \w     52.00 104.00   0.50   30.00    --   31.72  38.00 -60.00  104
 12  \w      1.00  44.00   0.50   30.00    --   31.72  77.00   0.00   86
 13  \w     68.00 103.00   0.50   30.00    --   31.72  77.00   0.00   70
 14  \w    -20.00  63.00   0.50   30.00    --   31.72 -99.00-180.00  166
 15  \w     49.00 104.00   0.50   30.00    --   31.72  38.00  90.00  110
 16  \w    -20.00  75.00   0.50   30.00    --   31.72 -99.00 -90.00  190
 17  \w      4.00  40.00   0.50   30.00    --   31.72  38.00  90.00   72
 18  \w      4.00  64.00   0.50   30.00    --   31.72  77.00  90.00  120
 19  \w      0.00 101.00   0.50   30.00    --   31.72  77.00-180.00  202
 20  \w     62.00 101.00   0.50   30.00    --   31.72  57.00 -30.00   78
 21  \w      1.00  29.00   0.50   30.00    --   31.72  77.00 -90.00   56
 22  \w    -32.00  36.00   0.50   30.00    --   31.72 -38.00 -90.00  136
;
_diffrn_measurement_device 'four-circle diffractometer'
_diffrn_measurement_device_type 'SuperNova, Dual, Cu at home/near, Eos'
_diffrn_measurement_method '\w scans'
_diffrn_orient_matrix_type 'CrysAlisPro convention (1999,Acta A55,543-557)'
_diffrn_orient_matrix_UB_11 0.0350624000
_diffrn_orient_matrix_UB_12 0.0203507000
_diffrn_orient_matrix_UB_13 -0.0069683000
_diffrn_orient_matrix_UB_21 -0.0054444000
_diffrn_orient_matrix_UB_22 0.0364245000
_diffrn_orient_matrix_UB_23 0.0403344000
_diffrn_orient_matrix_UB_31 0.0134428000
_diffrn_orient_matrix_UB_32 -0.0383395000
_diffrn_orient_matrix_UB_33 0.0346268000
_diffrn_radiation_monochromator mirror
_diffrn_radiation_probe x-ray
_diffrn_radiation_type 'Mo K\a'
_diffrn_radiation_wavelength 0.71073
_diffrn_reflns_av_R_equivalents 0.0469
_diffrn_reflns_av_unetI/netI 0.0241
_diffrn_reflns_Laue_measured_fraction_full 0.999
_diffrn_reflns_Laue_measured_fraction_max 0.971
_diffrn_reflns_limit_h_max 28
_diffrn_reflns_limit_h_min -29
_diffrn_reflns_limit_k_max 19
_diffrn_reflns_limit_k_min -19
_diffrn_reflns_limit_l_max 20
_diffrn_reflns_limit_l_min -20
_diffrn_reflns_number 102152
_diffrn_reflns_point_group_measured_fraction_full 0.999
_diffrn_reflns_point_group_measured_fraction_max 0.971
_diffrn_reflns_theta_full 25.242
_diffrn_reflns_theta_max 34.143
_diffrn_reflns_theta_min 2.491
_diffrn_source 'micro-focus sealed X-ray tube'
_diffrn_source_type 'SuperNova (Mo) X-ray Source'
_exptl_absorpt_coefficient_mu 19.600
_exptl_absorpt_correction_T_max 1.000
_exptl_absorpt_correction_T_min 0.704
_exptl_absorpt_correction_type gaussian
_exptl_absorpt_process_details
;
CrysAlisPro 1.171.42.51a (Rigaku Oxford Diffraction, 2022)
Numerical absorption correction based on gaussian integration over
a multifaceted crystal model
Empirical absorption correction using spherical harmonics,
implemented in SCALE3 ABSPACK scaling algorithm.
;
_exptl_crystal_colour colourless
_exptl_crystal_colour_primary colourless
_exptl_crystal_density_diffrn 3.126
_exptl_crystal_description irregular
_exptl_crystal_F_000 2592
_exptl_crystal_size_max 0.2
_exptl_crystal_size_mid 0.12
_exptl_crystal_size_min 0.09
_refine_diff_density_max 0.668
_refine_diff_density_min -0.674
_refine_diff_density_rms 0.141
_refine_ls_extinction_coef 0.000206(10)
_refine_ls_extinction_expression Fc^*^=kFc[1+0.001xFc^2^\l^3^/sin(2\q)]^-1/4^
_refine_ls_extinction_method 'SHELXL-2019/2 (Sheldrick 2019)'
_refine_ls_goodness_of_fit_ref 1.024
_refine_ls_hydrogen_treatment undef
_refine_ls_matrix_type full
_refine_ls_number_parameters 299
_refine_ls_number_reflns 12413
_refine_ls_number_restraints 0
_refine_ls_restrained_S_all 1.024
_refine_ls_R_factor_all 0.0362
_refine_ls_R_factor_gt 0.0233
_refine_ls_shift/su_max 0.002
_refine_ls_shift/su_mean 0.000
_refine_ls_structure_factor_coef Fsqd
_refine_ls_weighting_details 'w=1/[\s^2^(Fo^2^)+(0.0210P)^2^+0.5448P] where P=(Fo^2^+2Fc^2^)/3'
_refine_ls_weighting_scheme calc
_refine_ls_wR_factor_gt 0.0464
_refine_ls_wR_factor_ref 0.0499
_reflns_Friedel_coverage 0.000
_reflns_number_gt 10100
_reflns_number_total 12413
_reflns_threshold_expression 'I > 2\s(I)'
_cod_data_source_file d4cc06334a2.cif
_cod_data_source_block SB5Br5
_cod_original_sg_symbol_H-M 'P 21/c'
_cod_database_code 7134118
_shelx_shelxl_version_number 2019/3
_chemical_oxdiff_formula SB5Br5
_chemical_oxdiff_usercomment SB5Br5
_shelx_space_group_comment
;
The symmetry employed for this shelxl refinement is uniquely defined
by the following loop, which should always be used as a source of
symmetry information in preference to the above space-group names.
They are only intended as comments.
;
_shelx_estimated_absorpt_t_max 0.271
_shelx_estimated_absorpt_t_min 0.111
_olex2_refinement_description
;
;
_olex2_submission_special_instructions 'No special instructions were received'
_oxdiff_exptl_absorpt_empirical_details
;
Empirical correction (ABSPACK) includes:
- Absorption correction using spherical harmonics
- Frame scaling
- Detector area scaling
;

loop_
_space_group_symop_operation_xyz
'x, y, z'
'-x, y+1/2, -z+1/2'
'-x, -y, -z'
'x, -y-1/2, z-1/2'

loop_
_atom_site_label
_atom_site_type_symbol
_atom_site_fract_x
_atom_site_fract_y
_atom_site_fract_z
_atom_site_U_iso_or_equiv
_atom_site_adp_type
_atom_site_occupancy
_atom_site_site_symmetry_order
_atom_site_calc_flag
_atom_site_refinement_flags_posn
_atom_site_refinement_flags_adp
_atom_site_refinement_flags_occupancy
_atom_site_disorder_assembly
_atom_site_disorder_group
Br3 Br 0.14360(2) 0.38806(2) 0.57844(2) 0.01719(4) Uani 1 1 d . . . . .
Br2 Br -0.08000(2) 0.39762(2) 0.69418(2) 0.01737(4) Uani 1 1 d . . . . .
Br5 Br -0.02963(2) 0.14868(2) 0.91811(2) 0.01752(4) Uani 1 1 d . . . . .
Br4 Br 0.19721(2) 0.13647(2) 0.80509(2) 0.01694(4) Uani 1 1 d . . . . .
Br6 Br 0.01668(2) 0.09268(2) 0.59033(2) 0.01589(4) Uani 1 1 d . . . . .
S1 S 0.07874(2) 0.34775(3) 0.82070(3) 0.01454(8) Uani 1 1 d . . . . .
B3 B 0.09182(11) 0.31119(15) 0.67728(15) 0.0142(4) Uani 1 1 d . . . . .
B2 B 0.00256(11) 0.31459(16) 0.72282(15) 0.0143(4) Uani 1 1 d . . . . .
B5 B 0.02312(11) 0.21441(16) 0.81270(15) 0.0140(4) Uani 1 1 d . . . . .
B4 B 0.11302(11) 0.20967(16) 0.76763(15) 0.0141(4) Uani 1 1 d . . . . .
B6 B 0.04197(11) 0.19842(15) 0.68785(15) 0.0127(4) Uani 1 1 d . . . . .
Br22 Br 0.31032(2) 0.10628(2) 0.23775(2) 0.01844(4) Uani 1 1 d . . . . .
Br23 Br 0.36429(2) 0.36062(2) 0.46331(2) 0.01904(4) Uani 1 1 d . . . . .
Br24 Br 0.59028(2) 0.35496(2) 0.35878(2) 0.01816(4) Uani 1 1 d . . . . .
Br25 Br 0.53581(2) 0.10292(2) 0.13365(2) 0.01802(4) Uani 1 1 d . . . . .
Br26 Br 0.41613(2) 0.40681(2) 0.13448(2) 0.01671(4) Uani 1 1 d . . . . .
S21 S 0.46596(3) 0.15226(4) 0.37123(3) 0.01601(9) Uani 1 1 d . . . . .
B22 B 0.39291(11) 0.18735(16) 0.26932(15) 0.0145(4) Uani 1 1 d . . . . .
B23 B 0.41431(11) 0.28863(16) 0.35831(15) 0.0156(4) Uani 1 1 d . . . . .
B24 B 0.50493(11) 0.28660(16) 0.31734(15) 0.0154(4) Uani 1 1 d . . . . .
B25 B 0.48342(11) 0.18519(16) 0.22784(15) 0.0153(4) Uani 1 1 d . . . . .
B26 B 0.43640(11) 0.30102(15) 0.23405(15) 0.0144(4) Uani 1 1 d . . . . .
Br34 Br 0.17413(2) 0.88791(2) 0.28330(2) 0.01772(4) Uani 1 1 d . . . . .
Br35 Br 0.22292(2) 1.12872(2) 0.51115(2) 0.01789(4) Uani 1 1 d . . . . .
Br32 Br 0.28539(2) 0.87340(2) 0.73264(2) 0.01776(4) Uani 1 1 d . . . . .
Br33 Br 0.23743(2) 0.62645(2) 0.50310(2) 0.01800(4) Uani 1 1 d . . . . .
Br36 Br 0.38980(2) 0.88878(2) 0.43336(2) 0.01612(4) Uani 1 1 d . . . . .
S31 S 0.15850(3) 0.87237(4) 0.54300(4) 0.01556(8) Uani 1 1 d . . . . .
B34 B 0.21307(11) 0.87970(16) 0.41597(16) 0.0148(4) Uani 1 1 d . . . . .
B35 B 0.23232(11) 0.97809(16) 0.50826(15) 0.0149(4) Uani 1 1 d . . . . .
B32 B 0.25693(11) 0.87706(15) 0.59570(15) 0.0145(4) Uani 1 1 d . . . . .
B33 B 0.23740(11) 0.77792(15) 0.50208(15) 0.0139(4) Uani 1 1 d . . . . .
B36 B 0.29328(11) 0.88216(15) 0.47779(15) 0.0134(4) Uani 1 1 d . . . . .

loop_
_atom_site_aniso_label
_atom_site_aniso_U_11
_atom_site_aniso_U_22
_atom_site_aniso_U_33
_atom_site_aniso_U_23
_atom_site_aniso_U_13
_atom_site_aniso_U_12
Br3 0.01778(9) 0.01560(8) 0.01818(9) 0.00284(6) 0.00187(7) -0.00258(6)
Br2 0.01525(9) 0.01685(8) 0.02002(9) -0.00016(7) -0.00148(7) 0.00411(6)
Br5 0.01774(9) 0.01943(9) 0.01539(9) 0.00218(7) 0.00224(7) -0.00160(7)
Br4 0.01392(9) 0.01769(8) 0.01922(9) 0.00129(7) -0.00187(7) 0.00216(6)
Br6 0.01884(9) 0.01367(8) 0.01516(8) -0.00417(6) -0.00192(7) -0.00211(6)
S1 0.0159(2) 0.01291(19) 0.0148(2) -0.00345(15) -0.00153(16) -0.00092(15)
B3 0.0155(10) 0.0130(8) 0.0141(9) -0.0011(7) 0.0005(7) -0.0018(7)
B2 0.0139(9) 0.0142(8) 0.0148(9) -0.0010(7) -0.0017(7) 0.0007(7)
B5 0.0141(9) 0.0157(9) 0.0122(9) -0.0010(7) -0.0006(7) -0.0023(7)
B4 0.0134(9) 0.0141(8) 0.0147(9) -0.0008(7) -0.0021(7) -0.0006(7)
B6 0.0130(9) 0.0112(8) 0.0138(9) -0.0024(7) -0.0006(7) -0.0002(7)
Br22 0.01469(9) 0.01904(8) 0.02159(9) -0.00173(7) -0.00007(7) -0.00351(7)
Br23 0.01777(9) 0.02218(9) 0.01718(9) -0.00363(7) 0.00233(7) 0.00025(7)
Br24 0.01501(9) 0.01989(9) 0.01959(9) -0.00146(7) -0.00207(7) -0.00269(7)
Br25 0.01815(9) 0.01743(8) 0.01849(9) -0.00285(7) 0.00122(7) 0.00204(7)
Br26 0.01948(9) 0.01500(8) 0.01566(9) 0.00323(6) -0.00185(7) 0.00230(6)
S21 0.0174(2) 0.0153(2) 0.0153(2) 0.00337(16) -0.00108(17) 0.00019(16)
B22 0.0143(10) 0.0143(9) 0.0150(9) 0.0006(7) -0.0016(7) -0.0013(7)
B23 0.0158(10) 0.0153(9) 0.0156(9) 0.0009(7) 0.0005(8) 0.0010(7)
B24 0.0154(10) 0.0159(9) 0.0149(9) 0.0013(7) -0.0012(7) -0.0005(7)
B25 0.0172(10) 0.0148(9) 0.0140(9) 0.0008(7) -0.0004(8) 0.0003(7)
B26 0.0162(10) 0.0127(8) 0.0144(9) 0.0016(7) -0.0009(7) 0.0001(7)
Br34 0.02044(10) 0.01886(8) 0.01387(8) 0.00081(6) -0.00366(7) -0.00064(7)
Br35 0.02059(10) 0.01276(8) 0.02032(9) -0.00029(6) -0.00023(7) 0.00219(6)
Br32 0.02057(10) 0.01982(9) 0.01291(8) 0.00054(6) -0.00181(7) 0.00032(7)
Br33 0.02259(10) 0.01227(8) 0.01915(9) 0.00112(6) -0.00159(7) -0.00268(6)
Br36 0.01309(8) 0.01727(8) 0.01799(9) 0.00034(6) 0.00306(7) 0.00016(6)
S31 0.0125(2) 0.0178(2) 0.0164(2) 0.00100(16) 0.00105(17) -0.00065(16)
B34 0.0149(9) 0.0152(9) 0.0144(9) 0.0005(7) 0.0010(7) -0.0007(7)
B35 0.0158(10) 0.0133(8) 0.0157(9) 0.0005(7) 0.0000(8) -0.0004(7)
B32 0.0149(10) 0.0151(9) 0.0134(9) 0.0006(7) -0.0003(7) -0.0010(7)
B33 0.0141(9) 0.0129(8) 0.0146(9) 0.0008(7) -0.0002(7) -0.0001(7)
B36 0.0121(9) 0.0135(8) 0.0147(9) -0.0003(7) 0.0008(7) -0.0002(7)

loop_
_atom_type_symbol
_atom_type_description
_atom_type_scat_dispersion_real
_atom_type_scat_dispersion_imag
_atom_type_scat_source
B B 0.0013 0.0007 'International Tables Vol C Tables 4.2.6.8 and 6.1.1.4'
Br Br -0.2901 2.4595 'International Tables Vol C Tables 4.2.6.8 and 6.1.1.4'
S S 0.1246 0.1234 'International Tables Vol C Tables 4.2.6.8 and 6.1.1.4'

loop_
_exptl_crystal_face_index_h
_exptl_crystal_face_index_k
_exptl_crystal_face_index_l
_exptl_crystal_face_perp_dist
-9 14 -10 0.0587
7 -16 5 0.0534
9 -12 12 0.0441
4 10 15 0.0924
-4 -9 -16 0.0985
-7 -3 -18 0.0963
26 0 -2 0.0473
-26 0 2 0.0473
6 12 -13 0.0643
-6 -12 13 0.0643
-17 10 -10 0.0627
-18 -12 -5 0.0708
-20 1 -12 0.0755
20 -1 12 0.0755
26 -3 -3 0.0353
9 10 -14 0.0574

loop_
_geom_angle_atom_site_label_1
_geom_angle_atom_site_label_2
_geom_angle_atom_site_label_3
_geom_angle
_geom_angle_site_symmetry_1
_geom_angle_site_symmetry_3
_geom_angle_publ_flag
B3 S1 B2 53.61(9) . . ?
B3 S1 B5 79.43(8) . . ?
B3 S1 B4 54.02(8) . . ?
B2 S1 B5 53.43(8) . . ?
B2 S1 B4 79.41(8) . . ?
B5 S1 B4 53.80(9) . . ?
Br3 B3 S1 127.74(10) . . ?
B2 B3 Br3 134.76(13) . . ?
B2 B3 S1 63.25(9) . . ?
B2 B3 B4 89.92(13) . . ?
B4 B3 Br3 135.26(14) . . ?
B4 B3 S1 63.19(9) . . ?
B6 B3 Br3 139.63(14) . . ?
B6 B3 S1 92.63(11) . . ?
B6 B3 B2 58.40(11) . . ?
B6 B3 B4 58.35(11) . . ?
Br2 B2 S1 127.11(10) . . ?
B3 B2 Br2 135.20(13) . . ?
B3 B2 S1 63.13(9) . . ?
B5 B2 Br2 134.29(14) . . ?
B5 B2 S1 63.33(9) . . ?
B5 B2 B3 90.39(13) . . ?
B6 B2 Br2 140.25(14) . . ?
B6 B2 S1 92.64(11) . . ?
B6 B2 B3 58.54(11) . . ?
B6 B2 B5 58.71(11) . . ?
Br5 B5 S1 127.11(10) . . ?
B2 B5 Br5 133.52(14) . . ?
B2 B5 S1 63.24(9) . . ?
B2 B5 B4 90.21(13) . . ?
B4 B5 Br5 136.16(13) . . ?
B4 B5 S1 63.19(9) . . ?
B6 B5 Br5 140.43(13) . . ?
B6 B5 S1 92.43(11) . . ?
B6 B5 B2 58.44(11) . . ?
B6 B5 B4 58.41(11) . . ?
Br4 B4 S1 127.10(10) . . ?
B3 B4 Br4 134.83(14) . . ?
B3 B4 S1 62.79(9) . . ?
B5 B4 Br4 135.55(13) . . ?
B5 B4 S1 63.00(9) . . ?
B5 B4 B3 89.48(13) . . ?
B6 B4 Br4 140.63(13) . . ?
B6 B4 S1 92.27(11) . . ?
B6 B4 B3 58.14(11) . . ?
B6 B4 B5 58.32(11) . . ?
B3 B6 Br6 131.12(13) . . ?
B3 B6 B5 95.50(13) . . ?
B3 B6 B4 63.51(12) . . ?
B2 B6 Br6 132.26(13) . . ?
B2 B6 B3 63.07(12) . . ?
B2 B6 B5 62.86(12) . . ?
B2 B6 B4 95.68(13) . . ?
B5 B6 Br6 133.38(13) . . ?
B5 B6 B4 63.27(12) . . ?
B4 B6 Br6 132.04(13) . . ?
B22 S21 B23 53.62(8) . . ?
B24 S21 B22 79.50(8) . . ?
B24 S21 B23 53.73(9) . . ?
B24 S21 B25 53.85(8) . . ?
B25 S21 B22 53.74(9) . . ?
B25 S21 B23 79.40(9) . . ?
Br22 B22 S21 126.62(11) . . ?
B23 B22 Br22 135.43(14) . . ?
B23 B22 S21 63.23(9) . . ?
B23 B22 B25 90.06(13) . . ?
B25 B22 Br22 134.35(13) . . ?
B25 B22 S21 63.12(9) . . ?
B26 B22 Br22 140.91(14) . . ?
B26 B22 S21 92.46(12) . . ?
B26 B22 B23 58.49(11) . . ?
B26 B22 B25 58.31(12) . . ?
Br23 B23 S21 126.09(11) . . ?
B22 B23 Br23 135.38(14) . . ?
B22 B23 S21 63.15(9) . . ?
B22 B23 B24 90.13(13) . . ?
B24 B23 Br23 134.24(14) . . ?
B24 B23 S21 63.07(9) . . ?
B26 B23 Br23 141.39(14) . . ?
B26 B23 S21 92.51(12) . . ?
B26 B23 B22 58.66(11) . . ?
B26 B23 B24 58.38(12) . . ?
Br24 B24 S21 126.48(11) . . ?
B23 B24 Br24 135.11(14) . . ?
B23 B24 S21 63.20(9) . . ?
B23 B24 B25 89.88(13) . . ?
B25 B24 Br24 134.84(14) . . ?
B25 B24 S21 63.09(9) . . ?
B26 B24 Br24 140.85(14) . . ?
B26 B24 S21 92.67(12) . . ?
B26 B24 B23 58.53(12) . . ?
B26 B24 B25 58.35(11) . . ?
Br25 B25 S21 127.36(11) . . ?
B22 B25 Br25 134.78(13) . . ?
B22 B25 S21 63.13(10) . . ?
B22 B25 B24 89.93(13) . . ?
B24 B25 Br25 135.19(14) . . ?
B24 B25 S21 63.05(9) . . ?
B26 B25 Br25 139.98(14) . . ?
B26 B25 S21 92.66(12) . . ?
B26 B25 B22 58.65(12) . . ?
B26 B25 B24 58.38(11) . . ?
B22 B26 Br26 132.45(14) . . ?
B23 B26 Br26 133.03(14) . . ?
B23 B26 B22 62.85(12) . . ?
B24 B26 Br26 132.19(14) . . ?
B24 B26 B22 95.36(14) . . ?
B24 B26 B23 63.08(12) . . ?
B25 B26 Br26 131.55(14) . . ?
B25 B26 B22 63.04(12) . . ?
B25 B26 B23 95.42(14) . . ?
B25 B26 B24 63.28(12) . . ?
B34 S31 B32 79.41(9) . . ?
B35 S31 B34 53.51(8) . . ?
B35 S31 B32 53.62(8) . . ?
B33 S31 B34 53.43(8) . . ?
B33 S31 B35 79.31(9) . . ?
B33 S31 B32 54.15(8) . . ?
Br34 B34 S31 126.28(11) . . ?
B35 B34 Br34 132.50(13) . . ?
B35 B34 S31 63.22(10) . . ?
B33 B34 Br34 136.98(13) . . ?
B33 B34 S31 63.25(10) . . ?
B33 B34 B35 90.32(13) . . ?
B36 B34 Br34 140.92(14) . . ?
B36 B34 S31 92.72(12) . . ?
B36 B34 B35 58.63(12) . . ?
B36 B34 B33 58.62(11) . . ?
Br35 B35 S31 126.91(11) . . ?
B34 B35 Br35 133.45(13) . . ?
B34 B35 S31 63.27(9) . . ?
B34 B35 B32 90.31(13) . . ?
B32 B35 Br35 136.11(13) . . ?
B32 B35 S31 63.23(9) . . ?
B36 B35 Br35 140.22(14) . . ?
B36 B35 S31 92.85(11) . . ?
B36 B35 B34 58.82(12) . . ?
B36 B35 B32 58.54(11) . . ?
Br32 B32 S31 127.02(11) . . ?
B35 B32 Br32 135.66(13) . . ?
B35 B32 S31 63.15(10) . . ?
B35 B32 B33 89.50(13) . . ?
B33 B32 Br32 134.72(13) . . ?
B33 B32 S31 62.88(9) . . ?
B36 B32 Br32 140.10(15) . . ?
B36 B32 S31 92.87(12) . . ?
B36 B32 B35 58.66(11) . . ?
B36 B32 B33 58.28(11) . . ?
Br33 B33 S31 126.85(11) . . ?
B34 B33 Br33 136.50(13) . . ?
B34 B33 S31 63.32(9) . . ?
B34 B33 B32 89.87(13) . . ?
B32 B33 Br33 133.50(13) . . ?
B32 B33 S31 62.97(9) . . ?
B36 B33 Br33 140.17(14) . . ?
B36 B33 S31 92.91(11) . . ?
B36 B33 B34 58.90(11) . . ?
B36 B33 B32 58.25(11) . . ?
B34 B36 Br36 133.36(14) . . ?
B35 B36 Br36 132.65(13) . . ?
B35 B36 B34 62.55(12) . . ?
B32 B36 Br36 131.64(14) . . ?
B32 B36 B34 95.00(14) . . ?
B32 B36 B35 62.80(12) . . ?
B32 B36 B33 63.47(12) . . ?
B33 B36 Br36 132.43(13) . . ?
B33 B36 B34 62.48(12) . . ?
B33 B36 B35 94.92(14) . . ?

loop_
_geom_bond_atom_site_label_1
_geom_bond_atom_site_label_2
_geom_bond_distance
_geom_bond_site_symmetry_2
_geom_bond_publ_flag
Br3 B3 1.890(2) . ?
Br2 B2 1.899(2) . ?
Br5 B5 1.896(2) . ?
Br4 B4 1.887(2) . ?
Br6 B6 1.9078(19) . ?
S1 B3 1.966(2) . ?
S1 B2 1.968(2) . ?
S1 B5 1.970(2) . ?
S1 B4 1.973(2) . ?
B3 B2 1.775(3) . ?
B3 B4 1.789(3) . ?
B3 B6 1.698(3) . ?
B2 B5 1.770(3) . ?
B2 B6 1.695(3) . ?
B5 B4 1.784(3) . ?
B5 B6 1.700(3) . ?
B4 B6 1.702(3) . ?
Br22 B22 1.894(2) . ?
Br23 B23 1.902(2) . ?
Br24 B24 1.892(2) . ?
Br25 B25 1.890(2) . ?
Br26 B26 1.9059(19) . ?
S21 B22 1.968(2) . ?
S21 B23 1.969(2) . ?
S21 B24 1.967(2) . ?
S21 B25 1.968(2) . ?
B22 B23 1.776(3) . ?
B22 B25 1.779(3) . ?
B22 B26 1.704(3) . ?
B23 B24 1.779(3) . ?
B23 B26 1.701(3) . ?
B24 B25 1.782(3) . ?
B24 B26 1.699(3) . ?
B25 B26 1.698(3) . ?
Br34 B34 1.902(2) . ?
Br35 B35 1.895(2) . ?
Br32 B32 1.888(2) . ?
Br33 B33 1.8971(19) . ?
Br36 B36 1.899(2) . ?
S31 B34 1.968(2) . ?
S31 B35 1.967(2) . ?
S31 B32 1.968(2) . ?
S31 B33 1.967(2) . ?
B34 B35 1.771(3) . ?
B34 B33 1.769(3) . ?
B34 B36 1.708(3) . ?
B35 B32 1.775(3) . ?
B35 B36 1.704(3) . ?
B32 B33 1.791(3) . ?
B32 B36 1.702(3) . ?
B33 B36 1.703(3) . ?

loop_
_geom_torsion_atom_site_label_1
_geom_torsion_atom_site_label_2
_geom_torsion_atom_site_label_3
_geom_torsion_atom_site_label_4
_geom_torsion
_geom_torsion_site_symmetry_1
_geom_torsion_site_symmetry_2
_geom_torsion_site_symmetry_3
_geom_torsion_site_symmetry_4
_geom_torsion_publ_flag
Br3 B3 B2 Br2 -1.0(3) . . . . ?
Br3 B3 B2 S1 -117.75(17) . . . . ?
Br3 B3 B2 B5 -177.31(16) . . . . ?
Br3 B3 B2 B6 130.5(2) . . . . ?
Br3 B3 B4 Br4 1.2(3) . . . . ?
Br3 B3 B4 S1 117.67(17) . . . . ?
Br3 B3 B4 B5 177.29(16) . . . . ?
Br3 B3 B4 B6 -130.5(2) . . . . ?
Br3 B3 B6 Br6 0.3(3) . . . . ?
Br3 B3 B6 B2 -123.6(2) . . . . ?
Br3 B3 B6 B5 -179.29(19) . . . . ?
Br3 B3 B6 B4 124.3(2) . . . . ?
Br2 B2 B5 Br5 0.0(3) . . . . ?
Br2 B2 B5 S1 -116.95(17) . . . . ?
Br2 B2 B5 B4 -176.49(16) . . . . ?
Br2 B2 B5 B6 131.6(2) . . . . ?
Br2 B2 B6 Br6 2.1(3) . . . . ?
Br2 B2 B6 B3 124.4(2) . . . . ?
Br2 B2 B6 B5 -123.2(2) . . . . ?
Br2 B2 B6 B4 -179.18(19) . . . . ?
Br5 B5 B4 Br4 -0.1(3) . . . . ?
Br5 B5 B4 S1 -116.72(18) . . . . ?
Br5 B5 B4 B3 -176.16(16) . . . . ?
Br5 B5 B4 B6 131.8(2) . . . . ?
Br5 B5 B6 Br6 -2.0(3) . . . . ?
Br5 B5 B6 B3 177.58(19) . . . . ?
Br5 B5 B6 B2 121.7(2) . . . . ?
Br5 B5 B6 B4 -125.8(2) . . . . ?
Br4 B4 B6 Br6 -0.8(3) . . . . ?
Br4 B4 B6 B3 -123.5(2) . . . . ?
Br4 B4 B6 B2 -179.52(19) . . . . ?
Br4 B4 B6 B5 124.8(2) . . . . ?
S1 B3 B2 Br2 116.72(18) . . . . ?
S1 B3 B2 B5 -59.56(9) . . . . ?
S1 B3 B2 B6 -111.74(12) . . . . ?
S1 B3 B4 Br4 -116.44(17) . . . . ?
S1 B3 B4 B5 59.62(9) . . . . ?
S1 B3 B4 B6 111.83(12) . . . . ?
S1 B3 B6 Br6 -179.96(14) . . . . ?
S1 B3 B6 B2 56.13(10) . . . . ?
S1 B3 B6 B5 0.40(13) . . . . ?
S1 B3 B6 B4 -56.03(10) . . . . ?
S1 B2 B5 Br5 116.93(17) . . . . ?
S1 B2 B5 B4 -59.54(9) . . . . ?
S1 B2 B5 B6 -111.44(12) . . . . ?
S1 B2 B6 Br6 -178.39(14) . . . . ?
S1 B2 B6 B3 -56.04(10) . . . . ?
S1 B2 B6 B5 56.37(10) . . . . ?
S1 B2 B6 B4 0.36(13) . . . . ?
S1 B5 B4 Br4 116.57(18) . . . . ?
S1 B5 B4 B3 -59.43(9) . . . . ?
S1 B5 B4 B6 -111.51(11) . . . . ?
S1 B5 B6 Br6 179.98(14) . . . . ?
S1 B5 B6 B3 -0.40(13) . . . . ?
S1 B5 B6 B2 -56.29(10) . . . . ?
S1 B5 B6 B4 56.22(10) . . . . ?
S1 B4 B6 Br6 178.40(14) . . . . ?
S1 B4 B6 B3 55.71(10) . . . . ?
S1 B4 B6 B2 -0.36(13) . . . . ?
S1 B4 B6 B5 -56.06(10) . . . . ?
B3 B2 B5 Br5 176.32(15) . . . . ?
B3 B2 B5 S1 59.39(9) . . . . ?
B3 B2 B5 B4 -0.15(13) . . . . ?
B3 B2 B5 B6 -52.05(12) . . . . ?
B3 B2 B6 Br6 -122.35(19) . . . . ?
B3 B2 B6 B5 112.42(14) . . . . ?
B3 B2 B6 B4 56.40(13) . . . . ?
B3 B4 B6 Br6 122.69(19) . . . . ?
B3 B4 B6 B2 -56.07(13) . . . . ?
B3 B4 B6 B5 -111.77(14) . . . . ?
B2 B3 B4 Br4 -176.21(16) . . . . ?
B2 B3 B4 S1 -59.76(9) . . . . ?
B2 B3 B4 B5 -0.15(13) . . . . ?
B2 B3 B4 B6 52.07(12) . . . . ?
B2 B3 B6 Br6 123.90(19) . . . . ?
B2 B3 B6 B5 -55.73(13) . . . . ?
B2 B3 B6 B4 -112.16(14) . . . . ?
B2 B5 B4 Br4 176.16(16) . . . . ?
B2 B5 B4 S1 59.58(9) . . . . ?
B2 B5 B4 B3 0.15(13) . . . . ?
B2 B5 B4 B6 -51.92(12) . . . . ?
B2 B5 B6 Br6 -123.7(2) . . . . ?
B2 B5 B6 B3 55.89(13) . . . . ?
B2 B5 B6 B4 112.51(14) . . . . ?
B5 B2 B6 Br6 125.23(19) . . . . ?
B5 B2 B6 B3 -112.42(14) . . . . ?
B5 B2 B6 B4 -56.01(12) . . . . ?
B5 B4 B6 Br6 -125.54(19) . . . . ?
B5 B4 B6 B3 111.77(14) . . . . ?
B5 B4 B6 B2 55.71(12) . . . . ?
B4 B3 B2 Br2 176.44(16) . . . . ?
B4 B3 B2 S1 59.71(9) . . . . ?
B4 B3 B2 B5 0.15(13) . . . . ?
B4 B3 B2 B6 -52.03(12) . . . . ?
B4 B3 B6 Br6 -123.93(19) . . . . ?
B4 B3 B6 B2 112.16(14) . . . . ?
B4 B3 B6 B5 56.43(13) . . . . ?
B4 B5 B6 Br6 123.76(19) . . . . ?
B4 B5 B6 B3 -56.62(12) . . . . ?
B4 B5 B6 B2 -112.51(14) . . . . ?
B6 B3 B2 Br2 -131.5(2) . . . . ?
B6 B3 B2 S1 111.74(12) . . . . ?
B6 B3 B2 B5 52.18(12) . . . . ?
B6 B3 B4 Br4 131.7(2) . . . . ?
B6 B3 B4 S1 -111.83(12) . . . . ?
B6 B3 B4 B5 -52.22(12) . . . . ?
B6 B2 B5 Br5 -131.63(19) . . . . ?
B6 B2 B5 S1 111.44(12) . . . . ?
B6 B2 B5 B4 51.90(12) . . . . ?
B6 B5 B4 Br4 -131.9(2) . . . . ?
B6 B5 B4 S1 111.51(11) . . . . ?
B6 B5 B4 B3 52.07(11) . . . . ?
Br22 B22 B23 Br23 0.8(3) . . . . ?
Br22 B22 B23 S21 116.09(18) . . . . ?
Br22 B22 B23 B24 175.51(16) . . . . ?
Br22 B22 B23 B26 -132.5(2) . . . . ?
Br22 B22 B25 Br25 1.0(3) . . . . ?
Br22 B22 B25 S21 -116.08(17) . . . . ?
Br22 B22 B25 B24 -175.59(16) . . . . ?
Br22 B22 B25 B26 132.2(2) . . . . ?
Br22 B22 B26 Br26 0.0(3) . . . . ?
Br22 B22 B26 B23 124.8(2) . . . . ?
Br22 B22 B26 B24 -179.21(19) . . . . ?
Br22 B22 B26 B25 -122.9(2) . . . . ?
Br23 B23 B24 Br24 -0.6(3) . . . . ?
Br23 B23 B24 S21 115.31(18) . . . . ?
Br23 B23 B24 B25 174.92(16) . . . . ?
Br23 B23 B24 B26 -132.9(2) . . . . ?
Br23 B23 B26 Br26 -1.0(3) . . . . ?
Br23 B23 B26 B22 -125.0(2) . . . . ?
Br23 B23 B26 B24 122.8(2) . . . . ?
Br23 B23 B26 B25 179.1(2) . . . . ?
Br24 B24 B25 Br25 -1.2(3) . . . . ?
Br24 B24 B25 S21 115.83(18) . . . . ?
Br24 B24 B25 B22 175.41(16) . . . . ?
Br24 B24 B25 B26 -132.2(2) . . . . ?
Br24 B24 B26 Br26 0.6(3) . . . . ?
Br24 B24 B26 B22 179.85(19) . . . . ?
Br24 B24 B26 B23 -124.3(2) . . . . ?
Br24 B24 B26 B25 123.7(2) . . . . ?
Br25 B25 B26 Br26 -0.3(3) . . . . ?
Br25 B25 B26 B22 123.9(2) . . . . ?
Br25 B25 B26 B23 179.64(19) . . . . ?
Br25 B25 B26 B24 -124.2(2) . . . . ?
S21 B22 B23 Br23 -115.28(18) . . . . ?
S21 B22 B23 B24 59.42(9) . . . . ?
S21 B22 B23 B26 111.45(12) . . . . ?
S21 B22 B25 Br25 117.11(18) . . . . ?
S21 B22 B25 B24 -59.51(9) . . . . ?
S21 B22 B25 B26 -111.69(12) . . . . ?
S21 B22 B26 Br26 178.96(14) . . . . ?
S21 B22 B26 B23 -56.27(10) . . . . ?
S21 B22 B26 B24 -0.27(13) . . . . ?
S21 B22 B26 B25 56.06(10) . . . . ?
S21 B23 B24 Br24 -115.90(18) . . . . ?
S21 B23 B24 B25 59.61(9) . . . . ?
S21 B23 B24 B26 111.74(12) . . . . ?
S21 B23 B26 Br26 -179.80(15) . . . . ?
S21 B23 B26 B22 56.22(10) . . . . ?
S21 B23 B26 B24 -55.99(10) . . . . ?
S21 B23 B26 B25 0.31(13) . . . . ?
S21 B24 B25 Br25 -117.01(18) . . . . ?
S21 B24 B25 B22 59.58(9) . . . . ?
S21 B24 B25 B26 111.98(12) . . . . ?
S21 B24 B26 Br26 -178.96(14) . . . . ?
S21 B24 B26 B22 0.27(13) . . . . ?
S21 B24 B26 B23 56.10(10) . . . . ?
S21 B24 B26 B25 -55.88(11) . . . . ?
S21 B25 B26 Br26 179.80(14) . . . . ?
S21 B25 B26 B22 -56.08(10) . . . . ?
S21 B25 B26 B23 -0.31(13) . . . . ?
S21 B25 B26 B24 55.85(10) . . . . ?
B22 B23 B24 Br24 -175.39(16) . . . . ?
B22 B23 B24 S21 -59.49(9) . . . . ?
B22 B23 B24 B25 0.12(13) . . . . ?
B22 B23 B24 B26 52.25(12) . . . . ?
B22 B23 B26 Br26 124.0(2) . . . . ?
B22 B23 B26 B24 -112.22(14) . . . . ?
B22 B23 B26 B25 -55.91(13) . . . . ?
B22 B25 B26 Br26 -124.1(2) . . . . ?
B22 B25 B26 B23 55.77(13) . . . . ?
B22 B25 B26 B24 111.93(14) . . . . ?
B23 B22 B25 Br25 176.74(16) . . . . ?
B23 B22 B25 S21 59.63(9) . . . . ?
B23 B22 B25 B24 0.12(13) . . . . ?
B23 B22 B25 B26 -52.06(12) . . . . ?
B23 B22 B26 Br26 -124.8(2) . . . . ?
B23 B22 B26 B24 56.01(13) . . . . ?
B23 B22 B26 B25 112.33(14) . . . . ?
B23 B24 B25 Br25 -176.72(16) . . . . ?
B23 B24 B25 S21 -59.70(9) . . . . ?
B23 B24 B25 B22 -0.12(13) . . . . ?
B23 B24 B25 B26 52.27(12) . . . . ?
B23 B24 B26 Br26 124.9(2) . . . . ?
B23 B24 B26 B22 -55.83(13) . . . . ?
B23 B24 B26 B25 -111.98(14) . . . . ?
B24 B23 B26 Br26 -123.8(2) . . . . ?
B24 B23 B26 B22 112.22(14) . . . . ?
B24 B23 B26 B25 56.30(13) . . . . ?
B24 B25 B26 Br26 123.9(2) . . . . ?
B24 B25 B26 B22 -111.93(14) . . . . ?
B24 B25 B26 B23 -56.16(13) . . . . ?
B25 B22 B23 Br23 -174.82(16) . . . . ?
B25 B22 B23 S21 -59.54(9) . . . . ?
B25 B22 B23 B24 -0.12(13) . . . . ?
B25 B22 B23 B26 51.91(12) . . . . ?
B25 B22 B26 Br26 122.9(2) . . . . ?
B25 B22 B26 B23 -112.33(14) . . . . ?
B25 B22 B26 B24 -56.33(13) . . . . ?
B25 B24 B26 Br26 -123.1(2) . . . . ?
B25 B24 B26 B22 56.15(13) . . . . ?
B25 B24 B26 B23 111.98(14) . . . . ?
B26 B22 B23 Br23 133.3(2) . . . . ?
B26 B22 B23 S21 -111.45(12) . . . . ?
B26 B22 B23 B24 -52.03(12) . . . . ?
B26 B22 B25 Br25 -131.2(2) . . . . ?
B26 B22 B25 S21 111.69(12) . . . . ?
B26 B22 B25 B24 52.18(12) . . . . ?
B26 B23 B24 Br24 132.4(2) . . . . ?
B26 B23 B24 S21 -111.74(12) . . . . ?
B26 B23 B24 B25 -52.13(12) . . . . ?
B26 B24 B25 Br25 131.0(2) . . . . ?
B26 B24 B25 S21 -111.98(12) . . . . ?
B26 B24 B25 B22 -52.39(12) . . . . ?
Br34 B34 B35 Br35 -0.8(3) . . . . ?
Br34 B34 B35 S31 115.88(18) . . . . ?
Br34 B34 B35 B32 175.41(17) . . . . ?
Br34 B34 B35 B36 -132.4(2) . . . . ?
Br34 B34 B33 Br33 0.9(3) . . . . ?
Br34 B34 B33 S31 -115.5(2) . . . . ?
Br34 B34 B33 B32 -175.04(18) . . . . ?
Br34 B34 B33 B36 132.8(2) . . . . ?
Br34 B34 B36 Br36 -3.7(3) . . . . ?
Br34 B34 B36 B35 120.3(2) . . . . ?
Br34 B34 B36 B32 176.05(18) . . . . ?
Br34 B34 B36 B33 -127.4(2) . . . . ?
Br35 B35 B32 Br32 -0.1(3) . . . . ?
Br35 B35 B32 S31 116.47(19) . . . . ?
Br35 B35 B32 B33 176.04(18) . . . . ?
Br35 B35 B32 B36 -131.6(2) . . . . ?
Br35 B35 B36 Br36 3.0(3) . . . . ?
Br35 B35 B36 B34 -122.0(2) . . . . ?
Br35 B35 B36 B32 125.8(2) . . . . ?
Br35 B35 B36 B33 -177.40(18) . . . . ?
Br32 B32 B33 Br33 0.0(3) . . . . ?
Br32 B32 B33 S31 116.41(19) . . . . ?
Br32 B32 B33 B34 176.21(17) . . . . ?
Br32 B32 B33 B36 -131.1(2) . . . . ?
Br32 B32 B36 Br36 -1.0(3) . . . . ?
Br32 B32 B36 B34 179.17(17) . . . . ?
Br32 B32 B36 B35 -125.3(2) . . . . ?
Br32 B32 B36 B33 123.4(2) . . . . ?
Br33 B33 B36 Br36 1.9(3) . . . . ?
Br33 B33 B36 B34 126.8(2) . . . . ?
Br33 B33 B36 B35 -177.69(18) . . . . ?
Br33 B33 B36 B32 -121.5(2) . . . . ?
S31 B34 B35 Br35 -116.68(18) . . . . ?
S31 B34 B35 B32 59.53(10) . . . . ?
S31 B34 B35 B36 111.71(12) . . . . ?
S31 B34 B33 Br33 116.46(19) . . . . ?
S31 B34 B33 B32 -59.50(10) . . . . ?
S31 B34 B33 B36 -111.69(12) . . . . ?
S31 B34 B36 Br36 179.84(14) . . . . ?
S31 B34 B36 B35 -56.14(10) . . . . ?
S31 B34 B36 B32 -0.38(12) . . . . ?
S31 B34 B36 B33 56.17(10) . . . . ?
S31 B35 B32 Br32 -116.59(19) . . . . ?
S31 B35 B32 B33 59.57(10) . . . . ?
S31 B35 B32 B36 111.96(12) . . . . ?
S31 B35 B36 Br36 -178.84(14) . . . . ?
S31 B35 B36 B34 56.18(10) . . . . ?
S31 B35 B36 B32 -56.00(10) . . . . ?
S31 B35 B36 B33 0.75(13) . . . . ?
S31 B32 B33 Br33 -116.36(18) . . . . ?
S31 B32 B33 B34 59.80(10) . . . . ?
S31 B32 B33 B36 112.51(12) . . . . ?
S31 B32 B36 Br36 -179.83(13) . . . . ?
S31 B32 B36 B34 0.38(12) . . . . ?
S31 B32 B36 B35 55.95(10) . . . . ?
S31 B32 B36 B33 -55.42(10) . . . . ?
S31 B33 B36 Br36 178.84(14) . . . . ?
S31 B33 B36 B34 -56.23(10) . . . . ?
S31 B33 B36 B35 -0.75(13) . . . . ?
S31 B33 B36 B32 55.48(10) . . . . ?
B34 B35 B32 Br32 -176.15(18) . . . . ?
B34 B35 B32 S31 -59.56(10) . . . . ?
B34 B35 B32 B33 0.01(14) . . . . ?
B34 B35 B32 B36 52.40(12) . . . . ?
B34 B35 B36 Br36 125.0(2) . . . . ?
B34 B35 B36 B32 -112.18(14) . . . . ?
B34 B35 B36 B33 -55.43(13) . . . . ?
B34 B33 B36 Br36 -124.9(2) . . . . ?
B34 B33 B36 B35 55.48(13) . . . . ?
B34 B33 B36 B32 111.72(14) . . . . ?
B35 B34 B33 Br33 175.97(17) . . . . ?
B35 B34 B33 S31 59.51(10) . . . . ?
B35 B34 B33 B32 0.01(14) . . . . ?
B35 B34 B33 B36 -52.18(13) . . . . ?
B35 B34 B36 Br36 -124.03(19) . . . . ?
B35 B34 B36 B32 55.76(12) . . . . ?
B35 B34 B36 B33 112.31(15) . . . . ?
B35 B32 B33 Br33 -176.17(16) . . . . ?
B35 B32 B33 S31 -59.81(10) . . . . ?
B35 B32 B33 B34 -0.01(14) . . . . ?
B35 B32 B33 B36 52.70(12) . . . . ?
B35 B32 B36 Br36 124.22(18) . . . . ?
B35 B32 B36 B34 -55.57(12) . . . . ?
B35 B32 B36 B33 -111.37(14) . . . . ?
B32 B35 B36 Br36 -122.8(2) . . . . ?
B32 B35 B36 B34 112.18(14) . . . . ?
B32 B35 B36 B33 56.75(13) . . . . ?
B32 B33 B36 Br36 123.4(2) . . . . ?
B32 B33 B36 B34 -111.72(14) . . . . ?
B32 B33 B36 B35 -56.23(13) . . . . ?
B33 B34 B35 Br35 -176.22(16) . . . . ?
B33 B34 B35 S31 -59.54(10) . . . . ?
B33 B34 B35 B32 -0.01(14) . . . . ?
B33 B34 B35 B36 52.17(12) . . . . ?
B33 B34 B36 Br36 123.66(19) . . . . ?
B33 B34 B36 B35 -112.31(15) . . . . ?
B33 B34 B36 B32 -56.55(12) . . . . ?
B33 B32 B36 Br36 -124.41(18) . . . . ?
B33 B32 B36 B34 55.79(12) . . . . ?
B33 B32 B36 B35 111.37(14) . . . . ?
B36 B34 B35 Br35 131.6(2) . . . . ?
B36 B34 B35 S31 -111.71(12) . . . . ?
B36 B34 B35 B32 -52.18(12) . . . . ?
B36 B34 B33 Br33 -131.9(2) . . . . ?
B36 B34 B33 S31 111.69(12) . . . . ?
B36 B34 B33 B32 52.19(12) . . . . ?
B36 B35 B32 Br32 131.5(2) . . . . ?
B36 B35 B32 S31 -111.96(12) . . . . ?
B36 B35 B32 B33 -52.39(12) . . . . ?
B36 B32 B33 Br33 131.1(2) . . . . ?
B36 B32 B33 S31 -112.51(12) . . . . ?
B36 B32 B33 B34 -52.70(12) . . . . ?

loop_
_exptl_oxdiff_crystal_face_indexfrac_h
_exptl_oxdiff_crystal_face_indexfrac_k
_exptl_oxdiff_crystal_face_indexfrac_l
_exptl_oxdiff_crystal_face_x
_exptl_oxdiff_crystal_face_y
_exptl_oxdiff_crystal_face_z
-8.8717 13.6774 -9.9689 0.0367 0.1444 -0.9888
7.4050 -16.2832 4.9189 -0.1060 -0.4350 0.8942
9.2337 -12.1605 11.8260 -0.0061 -0.0162 0.9999
3.7149 9.9814 15.1546 0.2278 0.9546 0.1920
-4.2293 -9.1194 -15.6842 -0.2246 -0.9418 -0.2503
-7.0054 -3.1986 -17.6568 -0.1877 -0.7905 -0.5829
26.2398 -0.2608 -1.7330 0.9268 -0.2223 0.3027
-26.2398 0.2608 1.7330 -0.9268 0.2223 -0.3027
6.2361 11.8608 -13.0899 0.5512 -0.1299 -0.8242
-6.2361 -11.8608 13.0899 -0.5512 0.1299 0.8242
-16.7827 10.1767 -9.5356 -0.3149 0.0774 -0.9460
-18.3792 -11.8088 -4.7826 -0.8514 -0.5230 0.0401
-19.8284 0.5840 -12.2606 -0.5979 -0.3653 -0.7135
19.8284 -0.5840 12.2606 0.5979 0.3653 0.7135
25.6116 -3.3901 -2.5636 0.8469 -0.3663 0.3855
9.3747 9.6186 -14.1656 0.6232 -0.2720 -0.7333
